data_7059727
loop_
_publ_author_name
'Ramesh, Golla'
'P., Raghavendra Kumar'
'Pillegowda, Manohar'
'Periyasamy, Ganga'
'Suchetan, P. A.'
'Butcher, R. J.'
'Foro, Sabine'
'Nagaraju, G.'

_publ_section_title
;
 Synthesis, crystal structures, photophysical, electrochemical studies,
 DFT and TD-DFT calculations and Hirshfeld analysis of new
 2,2&#x2032;:6&#x2032;,2&#x2032;&#x2032;-terpyridine ligands with pendant
 4&#x2032;-(trimethoxyphenyl) groups and their homoleptic ruthenium
 complexes
;
_journal_issue 27
_journal_name_full 'New Journal of Chemistry'
_journal_page_first 11471
_journal_page_last 11489
_journal_paper_doi 10.1039/D0NJ00046A
_journal_volume 44
_journal_year 2020
_chemical_formula_moiety 'C24 H21 N3 O3'
_chemical_formula_sum 'C24 H21 N3 O3'
_chemical_formula_weight 399.44
_space_group_crystal_system monoclinic
_space_group_IT_number 14
_space_group_name_Hall '-P 2ybc'
_space_group_name_H-M_alt 'P 1 21/c 1'
_atom_sites_solution_hydrogens geom
_audit_creation_method SHELXL-2014/6
_audit_update_record
;
2020-06-02 deposited with the CCDC.	2020-06-10 downloaded from the CCDC.
;
_cell_angle_alpha 90
_cell_angle_beta 91.706(4)
_cell_angle_gamma 90
_cell_formula_units_Z 4
_cell_length_a 8.6833(4)
_cell_length_b 13.4612(8)
_cell_length_c 17.1272(9)
_cell_measurement_reflns_used 6516
_cell_measurement_temperature 293(2)
_cell_measurement_theta_max 27.84
_cell_measurement_theta_min 2.59
_cell_volume 2001.07(18)
_computing_molecular_graphics 'PLATON (Spek, 2003)'
_computing_publication_material 'SHELXL-2014/6 (Sheldrick, 2014)'
_computing_structure_refinement 'SHELXL-2014/6 (Sheldrick, 2014)'
_computing_structure_solution 'SHELXL-2014 (Sheldrick, 2014)'
_diffrn_ambient_temperature 293(2)
_diffrn_measured_fraction_theta_full 0.999
_diffrn_measured_fraction_theta_max 0.999
_diffrn_measurement_device_type
;  
Oxford Diffraction Xcalibur (TM) Single Crystal X-ray Diffractometer 
with Sapphire CCD Detector.
;
_diffrn_measurement_method
;
Rotation method data acquisition using omega scans.
;
_diffrn_radiation_type MoK\a
_diffrn_radiation_wavelength 0.71073
_diffrn_reflns_av_R_equivalents 0.0166
_diffrn_reflns_av_unetI/netI 0.0138
_diffrn_reflns_Laue_measured_fraction_full 0.999
_diffrn_reflns_Laue_measured_fraction_max 0.999
_diffrn_reflns_limit_h_max 10
_diffrn_reflns_limit_h_min -10
_diffrn_reflns_limit_k_max 16
_diffrn_reflns_limit_k_min -14
_diffrn_reflns_limit_l_max 20
_diffrn_reflns_limit_l_min -19
_diffrn_reflns_number 13312
_diffrn_reflns_point_group_measured_fraction_full 0.999
_diffrn_reflns_point_group_measured_fraction_max 0.999
_diffrn_reflns_theta_full 25.242
_diffrn_reflns_theta_max 25.350
_diffrn_reflns_theta_min 2.792
_diffrn_source 'Enhance (Mo) X-ray Source'
_exptl_absorpt_coefficient_mu 0.089
_exptl_absorpt_correction_T_max 0.972
_exptl_absorpt_correction_T_min 0.959
_exptl_absorpt_correction_type multi-scan
_exptl_absorpt_process_details
;
CrysAlis RED, Oxford Diffraction Ltd., 2009
Empirical absorption correction using spherical harmonics,
implemented in SCALE3 ABSPACK scaling algorithm.
;
_exptl_crystal_colour yellow
_exptl_crystal_density_diffrn 1.326
_exptl_crystal_description prism
_exptl_crystal_F_000 840
_exptl_crystal_size_max 0.480
_exptl_crystal_size_mid 0.480
_exptl_crystal_size_min 0.320
_refine_diff_density_max 0.138
_refine_diff_density_min -0.125
_refine_diff_density_rms 0.028
_refine_ls_extinction_coef 0.0194(17)
_refine_ls_extinction_expression Fc^*^=kFc[1+0.001xFc^2^\l^3^/sin(2\q)]^-1/4^
_refine_ls_extinction_method SHELXL
_refine_ls_goodness_of_fit_ref 1.006
_refine_ls_hydrogen_treatment constr
_refine_ls_matrix_type full
_refine_ls_number_parameters 272
_refine_ls_number_reflns 3668
_refine_ls_number_restraints 0
_refine_ls_restrained_S_all 1.006
_refine_ls_R_factor_all 0.0433
_refine_ls_R_factor_gt 0.0337
_refine_ls_shift/su_max 0.000
_refine_ls_shift/su_mean 0.000
_refine_ls_structure_factor_coef Fsqd
_refine_ls_weighting_details 'w=1/[\s^2^(Fo^2^)+(0.0621P)^2^+0.3468P] where P=(Fo^2^+2Fc^2^)/3'
_refine_ls_weighting_scheme calc
_refine_ls_wR_factor_gt 0.0988
_refine_ls_wR_factor_ref 0.1060
_reflns_Friedel_coverage 0.000
_reflns_number_gt 3004
_reflns_number_total 3668
_reflns_threshold_expression 'I > 2\s(I)'
_cod_data_source_file d0nj00046a2.cif
_cod_data_source_block I_Global_PRKD-234
_cod_depositor_comments
;Adding full bibliography for 7059727--7059730.cif.

 Adding full bibliography for 7059727--7059730.cif.
;
_cod_original_sg_symbol_H-M 'P 21/c'
_cod_database_code 7059727
_shelx_space_group_comment
;
The symmetry employed for this shelxl refinement is uniquely defined
by the following loop, which should always be used as a source of
symmetry information in preference to the above space-group names.
They are only intended as comments.
;
_shelx_estimated_absorpt_t_min 0.959
_shelx_estimated_absorpt_t_max 0.972
_shelxl_version_number 2014/6

loop_
_space_group_symop_operation_xyz
'x, y, z'
'-x, y+1/2, -z+1/2'
'-x, -y, -z'
'x, -y-1/2, z-1/2'

loop_
_atom_site_label
_atom_site_type_symbol
_atom_site_fract_x
_atom_site_fract_y
_atom_site_fract_z
_atom_site_U_iso_or_equiv
_atom_site_adp_type
_atom_site_occupancy
_atom_site_site_symmetry_order
_atom_site_calc_flag
_atom_site_refinement_flags_posn
_atom_site_refinement_flags_adp
_atom_site_refinement_flags_occupancy
_atom_site_disorder_assembly
_atom_site_disorder_group
C1 C 0.30208(14) 0.04887(10) 0.10729(7) 0.0378(3) Uani 1 1 d . . . . .
C2 C 0.41112(15) 0.09406(10) 0.06088(8) 0.0403(3) Uani 1 1 d . . . . .
H2 H 0.3793 0.1272 0.0156 0.048 Uiso 1 1 calc R U . . .
C3 C 0.56642(14) 0.09013(10) 0.08155(8) 0.0394(3) Uani 1 1 d . . . . .
C4 C 0.61405(14) 0.04244(10) 0.15027(8) 0.0385(3) Uani 1 1 d . . . . .
C5 C 0.50489(14) -0.00216(9) 0.19534(7) 0.0383(3) Uani 1 1 d . . . . .
H5 H 0.5375 -0.0346 0.2408 0.046 Uiso 1 1 calc R U . . .
C6 C 0.34738(14) -0.00093(9) 0.17585(7) 0.0364(3) Uani 1 1 d . . . . .
C7 C 0.23667(14) -0.04771(10) 0.22930(7) 0.0380(3) Uani 1 1 d . . . . .
C8 C 0.26222(15) -0.04074(10) 0.30978(8) 0.0411(3) Uani 1 1 d . . . . .
H8 H 0.3489 -0.0077 0.3297 0.049 Uiso 1 1 calc R U . . .
C9 C 0.15907(15) -0.08284(10) 0.36034(8) 0.0399(3) Uani 1 1 d . . . . .
C10 C 0.00822(15) -0.14035(10) 0.25791(8) 0.0390(3) Uani 1 1 d . . . . .
C11 C 0.10575(14) -0.09955(10) 0.20376(8) 0.0405(3) Uani 1 1 d . . . . .
H11 H 0.0838 -0.1068 0.1506 0.049 Uiso 1 1 calc R U . . .
C12 C 0.18149(15) -0.07221(11) 0.44662(8) 0.0422(3) Uani 1 1 d . . . . .
C13 C 0.08339(17) -0.11779(11) 0.49794(9) 0.0503(4) Uani 1 1 d . . . . .
H13 H 0.0033 -0.1579 0.4793 0.060 Uiso 1 1 calc R U . . .
C14 C 0.10608(19) -0.10290(13) 0.57699(9) 0.0570(4) Uani 1 1 d . . . . .
H14 H 0.0417 -0.1330 0.6124 0.068 Uiso 1 1 calc R U . . .
C15 C 0.22457(18) -0.04321(13) 0.60274(9) 0.0584(4) Uani 1 1 d . . . . .
H15 H 0.2416 -0.0312 0.6558 0.070 Uiso 1 1 calc R U . . .
C16 C 0.31719(19) -0.00173(16) 0.54859(9) 0.0681(5) Uani 1 1 d . . . . .
H16 H 0.3984 0.0381 0.5664 0.082 Uiso 1 1 calc R U . . .
C17 C -0.13518(15) -0.19372(10) 0.23301(8) 0.0416(3) Uani 1 1 d . . . . .
C18 C -0.25169(16) -0.21014(12) 0.28511(9) 0.0520(4) Uani 1 1 d . . . . .
H18 H -0.2400 -0.1899 0.3369 0.062 Uiso 1 1 calc R U . . .
C19 C -0.38501(18) -0.25676(13) 0.25931(10) 0.0612(4) Uani 1 1 d . . . . .
H19 H -0.4652 -0.2673 0.2931 0.073 Uiso 1 1 calc R U . . .
C20 C -0.39764(18) -0.28728(12) 0.18317(11) 0.0627(5) Uani 1 1 d . . . . .
H20 H -0.4863 -0.3189 0.1641 0.075 Uiso 1 1 calc R U . . .
C21 C -0.27613(19) -0.26998(13) 0.13574(10) 0.0637(4) Uani 1 1 d . . . . .
H21 H -0.2846 -0.2919 0.0843 0.076 Uiso 1 1 calc R U . . .
C22 C 0.09778(17) 0.10779(14) 0.02287(10) 0.0620(4) Uani 1 1 d . . . . .
H22A H -0.0123 0.1037 0.0171 0.093 Uiso 1 1 calc R U . . .
H22B H 0.1278 0.1760 0.0295 0.093 Uiso 1 1 calc R U . . .
H22C H 0.1439 0.0813 -0.0230 0.093 Uiso 1 1 calc R U . . .
C23 C 0.63397(18) 0.18753(13) -0.02830(9) 0.0571(4) Uani 1 1 d . . . . .
H23A H 0.7238 0.2110 -0.0539 0.086 Uiso 1 1 calc R U . . .
H23B H 0.5732 0.1475 -0.0639 0.086 Uiso 1 1 calc R U . . .
H23C H 0.5741 0.2432 -0.0118 0.086 Uiso 1 1 calc R U . . .
C24 C 0.84031(17) 0.12582(12) 0.19395(9) 0.0559(4) Uani 1 1 d . . . . .
H24A H 0.9463 0.1137 0.2085 0.084 Uiso 1 1 calc R U . . .
H24B H 0.8348 0.1708 0.1505 0.084 Uiso 1 1 calc R U . . .
H24C H 0.7887 0.1545 0.2373 0.084 Uiso 1 1 calc R U . . .
N1 N 0.03320(12) -0.13221(8) 0.33527(6) 0.0412(3) Uani 1 1 d . . . . .
N2 N 0.29822(14) -0.01492(12) 0.47130(7) 0.0607(4) Uani 1 1 d . . . . .
N3 N -0.14641(14) -0.22367(10) 0.15848(7) 0.0535(3) Uani 1 1 d . . . . .
O1 O 0.14815(10) 0.05214(8) 0.08927(6) 0.0506(3) Uani 1 1 d . . . . .
O2 O 0.67955(10) 0.12979(8) 0.03772(6) 0.0518(3) Uani 1 1 d . . . . .
O3 O 0.76767(10) 0.03428(7) 0.17244(6) 0.0510(3) Uani 1 1 d . . . . .

loop_
_atom_site_aniso_label
_atom_site_aniso_U_11
_atom_site_aniso_U_22
_atom_site_aniso_U_33
_atom_site_aniso_U_23
_atom_site_aniso_U_13
_atom_site_aniso_U_12
C1 0.0300(6) 0.0431(7) 0.0402(7) -0.0027(5) -0.0004(5) -0.0006(5)
C2 0.0370(7) 0.0464(8) 0.0375(7) 0.0026(6) 0.0003(5) -0.0012(6)
C3 0.0351(7) 0.0408(7) 0.0426(7) -0.0036(6) 0.0066(5) -0.0037(5)
C4 0.0290(6) 0.0381(7) 0.0482(7) -0.0038(6) -0.0009(5) 0.0007(5)
C5 0.0367(7) 0.0374(7) 0.0405(7) 0.0007(5) -0.0026(5) 0.0004(5)
C6 0.0329(6) 0.0375(7) 0.0388(7) -0.0023(5) 0.0011(5) -0.0026(5)
C7 0.0334(6) 0.0385(7) 0.0421(7) 0.0017(5) 0.0008(5) 0.0005(5)
C8 0.0348(7) 0.0448(7) 0.0435(7) 0.0013(6) -0.0013(6) -0.0046(6)
C9 0.0361(7) 0.0409(7) 0.0426(7) 0.0033(6) 0.0005(5) 0.0010(6)
C10 0.0356(7) 0.0353(7) 0.0460(7) 0.0031(5) -0.0008(5) 0.0003(5)
C11 0.0380(7) 0.0429(7) 0.0404(7) 0.0006(6) -0.0020(5) -0.0018(6)
C12 0.0357(7) 0.0485(8) 0.0423(7) 0.0040(6) 0.0005(6) 0.0036(6)
C13 0.0495(8) 0.0517(9) 0.0499(8) 0.0075(6) 0.0030(6) -0.0044(7)
C14 0.0581(9) 0.0660(10) 0.0473(8) 0.0116(7) 0.0109(7) 0.0016(8)
C15 0.0516(9) 0.0832(12) 0.0405(8) 0.0023(8) 0.0017(7) 0.0053(8)
C16 0.0505(9) 0.1074(15) 0.0463(9) -0.0045(9) -0.0031(7) -0.0181(9)
C17 0.0390(7) 0.0339(7) 0.0515(8) 0.0069(6) -0.0043(6) -0.0023(5)
C18 0.0472(8) 0.0547(9) 0.0539(8) 0.0126(7) -0.0009(7) -0.0123(7)
C19 0.0469(8) 0.0626(10) 0.0737(11) 0.0238(8) -0.0021(7) -0.0171(7)
C20 0.0518(9) 0.0531(9) 0.0819(12) 0.0177(8) -0.0184(8) -0.0204(7)
C21 0.0621(10) 0.0621(10) 0.0660(10) -0.0047(8) -0.0133(8) -0.0154(8)
C22 0.0403(8) 0.0771(11) 0.0676(10) 0.0233(9) -0.0114(7) 0.0011(8)
C23 0.0567(9) 0.0623(10) 0.0529(9) 0.0088(7) 0.0102(7) -0.0111(8)
C24 0.0431(8) 0.0668(10) 0.0575(9) -0.0028(7) -0.0039(7) -0.0155(7)
N1 0.0363(6) 0.0418(6) 0.0456(6) 0.0047(5) -0.0002(5) -0.0016(5)
N2 0.0440(7) 0.0955(11) 0.0426(7) -0.0019(7) 0.0001(5) -0.0165(7)
N3 0.0481(7) 0.0545(7) 0.0577(8) -0.0058(6) -0.0031(6) -0.0089(6)
O1 0.0307(5) 0.0695(7) 0.0514(6) 0.0154(5) -0.0034(4) -0.0021(4)
O2 0.0372(5) 0.0688(7) 0.0497(6) 0.0085(5) 0.0070(4) -0.0084(5)
O3 0.0305(5) 0.0505(6) 0.0718(7) 0.0023(5) -0.0042(4) -0.0004(4)

loop_
_atom_type_symbol
_atom_type_description
_atom_type_scat_dispersion_real
_atom_type_scat_dispersion_imag
_atom_type_scat_source
C C 0.0033 0.0016 'International Tables Vol C Tables 4.2.6.8 and 6.1.1.4'
H H 0.0000 0.0000 'International Tables Vol C Tables 4.2.6.8 and 6.1.1.4'
N N 0.0061 0.0033 'International Tables Vol C Tables 4.2.6.8 and 6.1.1.4'
O O 0.0106 0.0060 'International Tables Vol C Tables 4.2.6.8 and 6.1.1.4'

loop_
_geom_angle_atom_site_label_1
_geom_angle_atom_site_label_2
_geom_angle_atom_site_label_3
_geom_angle
_geom_angle_site_symmetry_1
_geom_angle_site_symmetry_3
_geom_angle_publ_flag
O1 C1 C2 122.32(11) . . ?
O1 C1 C6 117.06(11) . . ?
C2 C1 C6 120.61(11) . . ?
C3 C2 C1 120.68(12) . . ?
C3 C2 H2 119.7 . . ?
C1 C2 H2 119.7 . . ?
O2 C3 C2 123.81(12) . . ?
O2 C3 C4 116.44(11) . . ?
C2 C3 C4 119.74(11) . . ?
C5 C4 O3 119.11(11) . . ?
C5 C4 C3 118.84(11) . . ?
O3 C4 C3 121.96(11) . . ?
C4 C5 C6 123.06(12) . . ?
C4 C5 H5 118.5 . . ?
C6 C5 H5 118.5 . . ?
C5 C6 C1 117.05(11) . . ?
C5 C6 C7 119.59(11) . . ?
C1 C6 C7 123.31(11) . . ?
C8 C7 C11 116.67(12) . . ?
C8 C7 C6 119.59(11) . . ?
C11 C7 C6 123.73(11) . . ?
C9 C8 C7 120.27(12) . . ?
C9 C8 H8 119.9 . . ?
C7 C8 H8 119.9 . . ?
N1 C9 C8 122.65(12) . . ?
N1 C9 C12 116.52(11) . . ?
C8 C9 C12 120.81(12) . . ?
N1 C10 C11 122.97(12) . . ?
N1 C10 C17 115.58(11) . . ?
C11 C10 C17 121.42(12) . . ?
C10 C11 C7 119.79(12) . . ?
C10 C11 H11 120.1 . . ?
C7 C11 H11 120.1 . . ?
N2 C12 C13 122.10(13) . . ?
N2 C12 C9 116.45(12) . . ?
C13 C12 C9 121.44(13) . . ?
C14 C13 C12 119.12(14) . . ?
C14 C13 H13 120.4 . . ?
C12 C13 H13 120.4 . . ?
C15 C14 C13 119.12(14) . . ?
C15 C14 H14 120.4 . . ?
C13 C14 H14 120.4 . . ?
C16 C15 C14 118.29(14) . . ?
C16 C15 H15 120.9 . . ?
C14 C15 H15 120.9 . . ?
N2 C16 C15 123.99(16) . . ?
N2 C16 H16 118.0 . . ?
C15 C16 H16 118.0 . . ?
N3 C17 C18 122.11(13) . . ?
N3 C17 C10 117.05(12) . . ?
C18 C17 C10 120.84(13) . . ?
C19 C18 C17 119.23(15) . . ?
C19 C18 H18 120.4 . . ?
C17 C18 H18 120.4 . . ?
C20 C19 C18 119.02(15) . . ?
C20 C19 H19 120.5 . . ?
C18 C19 H19 120.5 . . ?
C19 C20 C21 118.20(14) . . ?
C19 C20 H20 120.9 . . ?
C21 C20 H20 120.9 . . ?
N3 C21 C20 124.33(16) . . ?
N3 C21 H21 117.8 . . ?
C20 C21 H21 117.8 . . ?
O1 C22 H22A 109.5 . . ?
O1 C22 H22B 109.5 . . ?
H22A C22 H22B 109.5 . . ?
O1 C22 H22C 109.5 . . ?
H22A C22 H22C 109.5 . . ?
H22B C22 H22C 109.5 . . ?
O2 C23 H23A 109.5 . . ?
O2 C23 H23B 109.5 . . ?
H23A C23 H23B 109.5 . . ?
O2 C23 H23C 109.5 . . ?
H23A C23 H23C 109.5 . . ?
H23B C23 H23C 109.5 . . ?
O3 C24 H24A 109.5 . . ?
O3 C24 H24B 109.5 . . ?
H24A C24 H24B 109.5 . . ?
O3 C24 H24C 109.5 . . ?
H24A C24 H24C 109.5 . . ?
H24B C24 H24C 109.5 . . ?
C9 N1 C10 117.64(11) . . ?
C12 N2 C16 117.37(13) . . ?
C21 N3 C17 117.09(13) . . ?
C1 O1 C22 118.35(10) . . ?
C3 O2 C23 117.72(10) . . ?
C4 O3 C24 114.72(11) . . ?

loop_
_geom_bond_atom_site_label_1
_geom_bond_atom_site_label_2
_geom_bond_distance
_geom_bond_site_symmetry_2
_geom_bond_publ_flag
C1 O1 1.3635(15) . ?
C1 C2 1.3940(18) . ?
C1 C6 1.3984(18) . ?
C2 C3 1.3850(18) . ?
C2 H2 0.9300 . ?
C3 O2 1.3629(15) . ?
C3 C4 1.3927(19) . ?
C4 C5 1.3778(18) . ?
C4 O3 1.3804(15) . ?
C5 C6 1.3982(17) . ?
C5 H5 0.9300 . ?
C6 C7 1.4869(17) . ?
C7 C8 1.3928(18) . ?
C7 C11 1.3932(18) . ?
C8 C9 1.3854(18) . ?
C8 H8 0.9300 . ?
C9 N1 1.3389(17) . ?
C9 C12 1.4917(18) . ?
C10 N1 1.3407(17) . ?
C10 C11 1.3878(18) . ?
C10 C17 1.4889(18) . ?
C11 H11 0.9300 . ?
C12 N2 1.3325(18) . ?
C12 C13 1.385(2) . ?
C13 C14 1.377(2) . ?
C13 H13 0.9300 . ?
C14 C15 1.368(2) . ?
C14 H14 0.9300 . ?
C15 C16 1.365(2) . ?
C15 H15 0.9300 . ?
C16 N2 1.3409(19) . ?
C16 H16 0.9300 . ?
C17 N3 1.3395(18) . ?
C17 C18 1.3865(19) . ?
C18 C19 1.378(2) . ?
C18 H18 0.9300 . ?
C19 C20 1.368(2) . ?
C19 H19 0.9300 . ?
C20 C21 1.371(2) . ?
C20 H20 0.9300 . ?
C21 N3 1.3353(19) . ?
C21 H21 0.9300 . ?
C22 O1 1.4200(17) . ?
C22 H22A 0.9600 . ?
C22 H22B 0.9600 . ?
C22 H22C 0.9600 . ?
C23 O2 1.4187(18) . ?
C23 H23A 0.9600 . ?
C23 H23B 0.9600 . ?
C23 H23C 0.9600 . ?
C24 O3 1.4277(18) . ?
C24 H24A 0.9600 . ?
C24 H24B 0.9600 . ?
C24 H24C 0.9600 . ?

loop_
_geom_torsion_atom_site_label_1
_geom_torsion_atom_site_label_2
_geom_torsion_atom_site_label_3
_geom_torsion_atom_site_label_4
_geom_torsion
_geom_torsion_site_symmetry_1
_geom_torsion_site_symmetry_2
_geom_torsion_site_symmetry_3
_geom_torsion_site_symmetry_4
_geom_torsion_publ_flag
O1 C1 C2 C3 179.25(12) . . . . ?
C6 C1 C2 C3 0.3(2) . . . . ?
C1 C2 C3 O2 177.80(12) . . . . ?
C1 C2 C3 C4 -1.4(2) . . . . ?
O2 C3 C4 C5 -177.64(12) . . . . ?
C2 C3 C4 C5 1.62(19) . . . . ?
O2 C3 C4 O3 -0.95(19) . . . . ?
C2 C3 C4 O3 178.31(12) . . . . ?
O3 C4 C5 C6 -177.56(11) . . . . ?
C3 C4 C5 C6 -0.77(19) . . . . ?
C4 C5 C6 C1 -0.31(19) . . . . ?
C4 C5 C6 C7 -177.74(12) . . . . ?
O1 C1 C6 C5 -178.46(11) . . . . ?
C2 C1 C6 C5 0.55(19) . . . . ?
O1 C1 C6 C7 -1.13(19) . . . . ?
C2 C1 C6 C7 177.88(12) . . . . ?
C5 C6 C7 C8 36.85(18) . . . . ?
C1 C6 C7 C8 -140.42(13) . . . . ?
C5 C6 C7 C11 -143.06(13) . . . . ?
C1 C6 C7 C11 39.67(19) . . . . ?
C11 C7 C8 C9 -0.91(19) . . . . ?
C6 C7 C8 C9 179.17(12) . . . . ?
C7 C8 C9 N1 0.7(2) . . . . ?
C7 C8 C9 C12 -177.38(12) . . . . ?
N1 C10 C11 C7 0.2(2) . . . . ?
C17 C10 C11 C7 178.20(12) . . . . ?
C8 C7 C11 C10 0.46(19) . . . . ?
C6 C7 C11 C10 -179.62(12) . . . . ?
N1 C9 C12 N2 -173.64(13) . . . . ?
C8 C9 C12 N2 4.6(2) . . . . ?
N1 C9 C12 C13 4.87(19) . . . . ?
C8 C9 C12 C13 -176.94(13) . . . . ?
N2 C12 C13 C14 0.6(2) . . . . ?
C9 C12 C13 C14 -177.84(13) . . . . ?
C12 C13 C14 C15 0.2(2) . . . . ?
C13 C14 C15 C16 -0.9(3) . . . . ?
C14 C15 C16 N2 0.8(3) . . . . ?
N1 C10 C17 N3 -164.77(12) . . . . ?
C11 C10 C17 N3 17.12(19) . . . . ?
N1 C10 C17 C18 15.95(19) . . . . ?
C11 C10 C17 C18 -162.16(13) . . . . ?
N3 C17 C18 C19 -1.5(2) . . . . ?
C10 C17 C18 C19 177.77(13) . . . . ?
C17 C18 C19 C20 1.2(2) . . . . ?
C18 C19 C20 C21 0.0(2) . . . . ?
C19 C20 C21 N3 -1.1(3) . . . . ?
C8 C9 N1 C10 0.01(19) . . . . ?
C12 C9 N1 C10 178.17(11) . . . . ?
C11 C10 N1 C9 -0.48(19) . . . . ?
C17 C10 N1 C9 -178.55(11) . . . . ?
C13 C12 N2 C16 -0.7(2) . . . . ?
C9 C12 N2 C16 177.83(15) . . . . ?
C15 C16 N2 C12 0.0(3) . . . . ?
C20 C21 N3 C17 0.9(3) . . . . ?
C18 C17 N3 C21 0.4(2) . . . . ?
C10 C17 N3 C21 -178.84(13) . . . . ?
C2 C1 O1 C22 -3.1(2) . . . . ?
C6 C1 O1 C22 175.86(13) . . . . ?
C2 C3 O2 C23 7.1(2) . . . . ?
C4 C3 O2 C23 -173.68(12) . . . . ?
C5 C4 O3 C24 -114.90(14) . . . . ?
C3 C4 O3 C24 68.42(16) . . . . ?
